data_4028780
loop_
_publ_author_name
'Benedikt Neue'
'Atsushi Wakamiya'
'Roland Fr\"ohlich'
'Birgit Wibbeling'
'Shigehiro Yamaguchi'
'Ernst-Ulrich W\"urthwein'

_publ_section_title
;
 Modification and Unexpected Reactivity of 2-Borylbenzaldimines: Acylated
 and Silylated Derivatives as Well as Dimeric Compounds
;
_journal_name_full 'Journal of Organic Chemistry'
_journal_page_first 11747
_journal_page_last 11755
_journal_paper_doi 10.1021/jo401748d
_journal_volume 78
_journal_year 2013
_chemical_formula_sum 'C31 H38 B N O'
_chemical_formula_weight 451.43
_chemical_name_systematic
; 
 ? 
;
_space_group_IT_number 14
_symmetry_cell_setting monoclinic
_symmetry_space_group_name_Hall '-P 2ybc'
_symmetry_space_group_name_H-M 'P 1 21/c 1'
_atom_sites_solution_hydrogens geom
_atom_sites_solution_primary direct
_atom_sites_solution_secondary difmap
_audit_creation_method SHELXL-97
_cell_angle_alpha 90.00
_cell_angle_beta 95.780(3)
_cell_angle_gamma 90.00
_cell_formula_units_Z 4
_cell_length_a 8.8585(2)
_cell_length_b 31.3626(8)
_cell_length_c 9.4406(3)
_cell_measurement_reflns_used 4232
_cell_measurement_temperature 223(2)
_cell_measurement_theta_max 68.25
_cell_measurement_theta_min 0.88
_cell_volume 2609.51(12)
_computing_cell_refinement 'Collect (Nonius B.V., 1998)'
_computing_data_collection 'Collect (Nonius B.V., 1998)'
_computing_data_reduction 'Denzo-SMN (Otwinowski & Minor, 1997)'
_computing_molecular_graphics 'XP (BrukerAXS, 2000)'
_computing_publication_material 'SHELXL-97 (Sheldrick, 1997)'
_computing_structure_refinement 'SHELXL-97 (Sheldrick, 1997)'
_computing_structure_solution 'SHELXS-97 (Sheldrick, 1990)'
_diffrn_ambient_temperature 223(2)
_diffrn_measured_fraction_theta_full 0.970
_diffrn_measured_fraction_theta_max 0.970
_diffrn_measurement_device_type 'Nonius KappaCCD APEXII'
_diffrn_measurement_method '\w and \f scans'
_diffrn_radiation_monochromator graphite
_diffrn_radiation_source 'fine-focus sealed tube'
_diffrn_radiation_type CuK\a
_diffrn_radiation_wavelength 1.54178
_diffrn_reflns_av_R_equivalents 0.030
_diffrn_reflns_av_sigmaI/netI 0.0301
_diffrn_reflns_limit_h_max 10
_diffrn_reflns_limit_h_min -10
_diffrn_reflns_limit_k_max 37
_diffrn_reflns_limit_k_min -36
_diffrn_reflns_limit_l_max 11
_diffrn_reflns_limit_l_min -11
_diffrn_reflns_number 16653
_diffrn_reflns_theta_full 67.29
_diffrn_reflns_theta_max 67.29
_diffrn_reflns_theta_min 4.91
_exptl_absorpt_coefficient_mu 0.510
_exptl_absorpt_correction_T_max 0.9507
_exptl_absorpt_correction_T_min 0.8219
_exptl_absorpt_correction_type multi-scan
_exptl_absorpt_process_details 'Denzo (Otwinowski, Borek, Majewski & Minor, 2003)'
_exptl_crystal_colour colourless
_exptl_crystal_density_diffrn 1.149
_exptl_crystal_description plate
_exptl_crystal_F_000 976
_exptl_crystal_size_max 0.40
_exptl_crystal_size_mid 0.25
_exptl_crystal_size_min 0.10
_refine_diff_density_max 0.241
_refine_diff_density_min -0.162
_refine_diff_density_rms 0.032
_refine_ls_extinction_method none
_refine_ls_goodness_of_fit_ref 1.066
_refine_ls_hydrogen_treatment constr
_refine_ls_matrix_type full
_refine_ls_number_parameters 317
_refine_ls_number_reflns 4542
_refine_ls_number_restraints 0
_refine_ls_restrained_S_all 1.066
_refine_ls_R_factor_all 0.0511
_refine_ls_R_factor_gt 0.0450
_refine_ls_shift/su_max 0.001
_refine_ls_shift/su_mean 0.000
_refine_ls_structure_factor_coef Fsqd
_refine_ls_weighting_details 'calc w=1/[\s^2^(Fo^2^)+(0.0551P)^2^+0.7495P] where P=(Fo^2^+2Fc^2^)/3'
_refine_ls_weighting_scheme calc
_refine_ls_wR_factor_gt 0.1184
_refine_ls_wR_factor_ref 0.1232
_reflns_number_gt 4054
_reflns_number_total 4542
_reflns_threshold_expression >2sigma(I)
_cod_data_source_file jo401748d_si_001_6.cif
_cod_data_source_block wue5752
_cod_database_code 4028780

loop_
_symmetry_equiv_pos_as_xyz
'x, y, z'
'-x, y+1/2, -z+1/2'
'-x, -y, -z'
'x, -y-1/2, z-1/2'

loop_
_atom_site_label
_atom_site_type_symbol
_atom_site_fract_x
_atom_site_fract_y
_atom_site_fract_z
_atom_site_U_iso_or_equiv
_atom_site_adp_type
_atom_site_occupancy
_atom_site_symmetry_multiplicity
_atom_site_calc_flag
_atom_site_refinement_flags
B1 B -0.0201(2) 0.61952(6) 0.81801(18) 0.0370(4) Uani 1 1 d .
O1 O 0.25033(14) 0.74642(4) 0.90499(14) 0.0546(3) Uani 1 1 d .
N1 N 0.11141(14) 0.65576(4) 0.79700(13) 0.0362(3) Uani 1 1 d .
C1 C -0.05101(17) 0.63489(5) 0.97693(15) 0.0376(3) Uani 1 1 d .
C2 C 0.04421(17) 0.66940(5) 1.02022(15) 0.0371(3) Uani 1 1 d .
C3 C 0.04110(19) 0.69038(6) 1.15037(17) 0.0461(4) Uani 1 1 d .
H3 H 0.1065 0.7134 1.1751 0.055 Uiso 1 1 calc R
C4 C -0.0606(2) 0.67637(6) 1.24153(18) 0.0523(4) Uani 1 1 d .
H4 H -0.0644 0.6896 1.3304 0.063 Uiso 1 1 calc R
C5 C -0.1571(2) 0.64273(6) 1.20186(18) 0.0517(4) Uani 1 1 d .
H5 H -0.2260 0.6334 1.2648 0.062 Uiso 1 1 calc R
C6 C -0.15451(19) 0.62254(6) 1.07130(17) 0.0457(4) Uani 1 1 d .
H6 H -0.2232 0.6003 1.0461 0.055 Uiso 1 1 calc R
C7 C 0.14423(16) 0.67807(5) 0.91093(15) 0.0356(3) Uani 1 1 d .
C8 C 0.20456(19) 0.65843(6) 0.67752(17) 0.0464(4) Uani 1 1 d .
H8A H 0.2691 0.6834 0.6888 0.070 Uiso 1 1 calc R
H8B H 0.1392 0.6606 0.5890 0.070 Uiso 1 1 calc R
H8C H 0.2671 0.6331 0.6757 0.070 Uiso 1 1 calc R
C9 C 0.27555(18) 0.70914(5) 0.93112(15) 0.0384(3) Uani 1 1 d .
C21 C 0.43089(18) 0.69240(5) 0.99199(16) 0.0413(4) Uani 1 1 d .
C22 C 0.4661(2) 0.71384(7) 1.1374(2) 0.0619(5) Uani 1 1 d .
H22A H 0.4613 0.7446 1.1260 0.093 Uiso 1 1 calc R
H22B H 0.5670 0.7057 1.1778 0.093 Uiso 1 1 calc R
H22C H 0.3923 0.7048 1.2005 0.093 Uiso 1 1 calc R
C23 C 0.5517(2) 0.70619(7) 0.8967(2) 0.0612(5) Uani 1 1 d .
H23A H 0.5314 0.6930 0.8039 0.092 Uiso 1 1 calc R
H23B H 0.6510 0.6974 0.9396 0.092 Uiso 1 1 calc R
H23C H 0.5495 0.7370 0.8862 0.092 Uiso 1 1 calc R
C24 C 0.4316(2) 0.64409(6) 1.0075(2) 0.0626(5) Uani 1 1 d .
H24A H 0.3504 0.6355 1.0631 0.094 Uiso 1 1 calc R
H24B H 0.5282 0.6350 1.0553 0.094 Uiso 1 1 calc R
H24C H 0.4165 0.6310 0.9140 0.094 Uiso 1 1 calc R
C31 C 0.07631(17) 0.57528(5) 0.79355(16) 0.0396(4) Uani 1 1 d .
C32 C 0.15878(18) 0.55270(5) 0.90681(17) 0.0432(4) Uani 1 1 d .
C33 C 0.2553(2) 0.51931(5) 0.8790(2) 0.0505(4) Uani 1 1 d .
H33 H 0.3096 0.5054 0.9564 0.061 Uiso 1 1 calc R
C34 C 0.2750(2) 0.50563(5) 0.7430(2) 0.0517(4) Uani 1 1 d .
C35 C 0.1905(2) 0.52628(6) 0.6325(2) 0.0505(4) Uani 1 1 d .
H35 H 0.1988 0.5170 0.5388 0.061 Uiso 1 1 calc R
C36 C 0.09348(18) 0.56020(5) 0.65376(17) 0.0432(4) Uani 1 1 d .
C37 C 0.1448(2) 0.56068(6) 1.06326(18) 0.0540(4) Uani 1 1 d .
H37A H 0.0457 0.5514 1.0863 0.081 Uiso 1 1 calc R
H37B H 0.1569 0.5909 1.0833 0.081 Uiso 1 1 calc R
H37C H 0.2229 0.5448 1.1203 0.081 Uiso 1 1 calc R
C38 C 0.3817(2) 0.46967(7) 0.7169(3) 0.0692(6) Uani 1 1 d .
H38A H 0.4276 0.4588 0.8074 0.104 Uiso 1 1 calc R
H38B H 0.4604 0.4801 0.6614 0.104 Uiso 1 1 calc R
H38C H 0.3257 0.4470 0.6652 0.104 Uiso 1 1 calc R
C39 C 0.0072(2) 0.57757(6) 0.51866(17) 0.0517(4) Uani 1 1 d .
H39A H 0.0642 0.5719 0.4382 0.078 Uiso 1 1 calc R
H39B H -0.0064 0.6081 0.5281 0.078 Uiso 1 1 calc R
H39C H -0.0912 0.5638 0.5035 0.078 Uiso 1 1 calc R
C41 C -0.18017(17) 0.62523(5) 0.71522(15) 0.0376(3) Uani 1 1 d .
C42 C -0.28215(18) 0.59067(5) 0.70468(16) 0.0423(4) Uani 1 1 d .
C43 C -0.41548(18) 0.59218(6) 0.61263(17) 0.0464(4) Uani 1 1 d .
H43 H -0.4820 0.5688 0.6095 0.056 Uiso 1 1 calc R
C44 C -0.45324(18) 0.62672(6) 0.52624(16) 0.0442(4) Uani 1 1 d .
C45 C -0.35919(19) 0.66196(6) 0.54365(16) 0.0443(4) Uani 1 1 d .
H45 H -0.3850 0.6865 0.4895 0.053 Uiso 1 1 calc R
C46 C -0.22745(18) 0.66250(5) 0.63846(16) 0.0397(4) Uani 1 1 d .
C47 C -0.2548(2) 0.54950(6) 0.7872(2) 0.0586(5) Uani 1 1 d .
H47A H -0.3502 0.5391 0.8159 0.088 Uiso 1 1 calc R
H47B H -0.1846 0.5547 0.8711 0.088 Uiso 1 1 calc R
H47C H -0.2122 0.5284 0.7274 0.088 Uiso 1 1 calc R
C48 C -0.5897(2) 0.62558(7) 0.41689(18) 0.0586(5) Uani 1 1 d .
H48A H -0.5577 0.6183 0.3247 0.088 Uiso 1 1 calc R
H48B H -0.6380 0.6534 0.4116 0.088 Uiso 1 1 calc R
H48C H -0.6610 0.6044 0.4441 0.088 Uiso 1 1 calc R
C49 C -0.1458(2) 0.70473(5) 0.6564(2) 0.0515(4) Uani 1 1 d .
H49A H -0.0523 0.7034 0.6110 0.077 Uiso 1 1 calc R
H49B H -0.1224 0.7108 0.7570 0.077 Uiso 1 1 calc R
H49C H -0.2100 0.7271 0.6126 0.077 Uiso 1 1 calc R

loop_
_atom_site_aniso_label
_atom_site_aniso_U_11
_atom_site_aniso_U_22
_atom_site_aniso_U_33
_atom_site_aniso_U_23
_atom_site_aniso_U_13
_atom_site_aniso_U_12
B1 0.0396(9) 0.0369(9) 0.0341(8) 0.0026(7) 0.0026(7) -0.0014(7)
O1 0.0612(8) 0.0366(7) 0.0650(8) 0.0056(5) 0.0016(6) -0.0004(5)
N1 0.0384(7) 0.0371(7) 0.0332(6) 0.0002(5) 0.0044(5) 0.0010(5)
C1 0.0369(8) 0.0398(8) 0.0356(8) 0.0056(6) 0.0018(6) 0.0059(6)
C2 0.0399(8) 0.0379(8) 0.0334(7) 0.0029(6) 0.0030(6) 0.0069(6)
C3 0.0508(9) 0.0475(9) 0.0398(8) -0.0056(7) 0.0046(7) 0.0066(7)
C4 0.0575(10) 0.0647(12) 0.0355(8) -0.0032(8) 0.0091(7) 0.0110(9)
C5 0.0476(9) 0.0683(12) 0.0407(9) 0.0094(8) 0.0117(7) 0.0084(9)
C6 0.0410(9) 0.0528(10) 0.0435(9) 0.0077(7) 0.0053(7) 0.0013(7)
C7 0.0383(8) 0.0328(8) 0.0353(8) 0.0007(6) 0.0016(6) 0.0047(6)
C8 0.0512(9) 0.0532(10) 0.0361(8) -0.0044(7) 0.0111(7) -0.0070(8)
C9 0.0474(9) 0.0356(8) 0.0328(7) -0.0018(6) 0.0064(6) -0.0010(6)
C21 0.0422(8) 0.0428(9) 0.0385(8) -0.0001(7) 0.0028(6) -0.0027(7)
C22 0.0611(11) 0.0785(14) 0.0448(10) -0.0072(9) -0.0018(8) -0.0008(10)
C23 0.0510(10) 0.0786(14) 0.0550(11) 0.0082(10) 0.0099(8) 0.0009(10)
C24 0.0524(10) 0.0495(11) 0.0821(14) 0.0057(10) -0.0119(10) 0.0048(9)
C31 0.0399(8) 0.0363(8) 0.0418(8) 0.0006(6) 0.0005(6) -0.0025(6)
C32 0.0463(9) 0.0363(8) 0.0461(9) 0.0035(7) -0.0005(7) -0.0024(7)
C33 0.0508(10) 0.0380(9) 0.0611(11) 0.0064(8) -0.0010(8) 0.0031(7)
C34 0.0485(9) 0.0369(9) 0.0694(12) -0.0055(8) 0.0046(8) -0.0001(7)
C35 0.0536(10) 0.0442(9) 0.0535(10) -0.0118(8) 0.0052(8) -0.0031(8)
C36 0.0448(9) 0.0393(9) 0.0446(9) -0.0043(7) 0.0012(7) -0.0022(7)
C37 0.0655(11) 0.0486(10) 0.0462(9) 0.0097(8) -0.0021(8) 0.0108(9)
C38 0.0670(13) 0.0496(11) 0.0909(16) -0.0099(10) 0.0075(11) 0.0120(10)
C39 0.0573(10) 0.0571(11) 0.0398(9) -0.0089(8) 0.0004(8) 0.0016(8)
C41 0.0402(8) 0.0398(8) 0.0331(7) 0.0025(6) 0.0053(6) 0.0008(6)
C42 0.0430(8) 0.0455(9) 0.0381(8) 0.0044(7) 0.0025(6) -0.0026(7)
C43 0.0418(8) 0.0568(10) 0.0406(8) -0.0006(7) 0.0045(7) -0.0070(8)
C44 0.0417(8) 0.0603(11) 0.0309(7) -0.0015(7) 0.0048(6) 0.0062(8)
C45 0.0504(9) 0.0494(9) 0.0336(8) 0.0045(7) 0.0061(7) 0.0126(8)
C46 0.0446(8) 0.0408(8) 0.0343(8) 0.0019(6) 0.0070(6) 0.0045(7)
C47 0.0584(11) 0.0521(11) 0.0625(11) 0.0167(9) -0.0075(9) -0.0145(9)
C48 0.0494(10) 0.0858(14) 0.0395(9) -0.0003(9) -0.0016(7) 0.0067(9)
C49 0.0581(10) 0.0398(9) 0.0556(10) 0.0070(8) 0.0013(8) 0.0040(8)

loop_
_atom_type_symbol
_atom_type_description
_atom_type_scat_dispersion_real
_atom_type_scat_dispersion_imag
_atom_type_scat_source
C C 0.0181 0.0091 'International Tables Vol C Tables 4.2.6.8 and 6.1.1.4'
H H 0.0000 0.0000 'International Tables Vol C Tables 4.2.6.8 and 6.1.1.4'
B B 0.0090 0.0039 'International Tables Vol C Tables 4.2.6.8 and 6.1.1.4'
N N 0.0311 0.0180 'International Tables Vol C Tables 4.2.6.8 and 6.1.1.4'
O O 0.0492 0.0322 'International Tables Vol C Tables 4.2.6.8 and 6.1.1.4'

loop_
_geom_angle_atom_site_label_1
_geom_angle_atom_site_label_2
_geom_angle_atom_site_label_3
_geom_angle
C1 B1 C41 107.25(12)
C1 B1 N1 95.35(11)
C41 B1 N1 115.48(12)
C1 B1 C31 120.94(12)
C41 B1 C31 115.74(13)
N1 B1 C31 100.36(12)
C7 N1 C8 120.87(13)
C7 N1 B1 112.01(12)
C8 N1 B1 126.13(12)
C6 C1 C2 116.17(14)
C6 C1 B1 133.59(15)
C2 C1 B1 110.14(13)
C3 C2 C1 123.61(15)
C3 C2 C7 127.19(15)
C1 C2 C7 109.18(13)
C4 C3 C2 118.10(17)
C4 C3 H3 121.0
C2 C3 H3 121.0
C3 C4 C5 119.88(16)
C3 C4 H4 120.1
C5 C4 H4 120.1
C4 C5 C6 121.49(16)
C4 C5 H5 119.3
C6 C5 H5 119.3
C5 C6 C1 120.72(17)
C5 C6 H6 119.6
C1 C6 H6 119.6
N1 C7 C2 112.83(14)
N1 C7 C9 123.98(13)
C2 C7 C9 123.16(13)
N1 C8 H8A 109.5
N1 C8 H8B 109.5
H8A C8 H8B 109.5
N1 C8 H8C 109.5
H8A C8 H8C 109.5
H8B C8 H8C 109.5
O1 C9 C7 118.15(14)
O1 C9 C21 123.25(14)
C7 C9 C21 118.49(13)
C24 C21 C23 110.00(16)
C24 C21 C9 111.86(14)
C23 C21 C9 109.80(13)
C24 C21 C22 110.61(16)
C23 C21 C22 108.16(15)
C9 C21 C22 106.28(14)
C21 C22 H22A 109.5
C21 C22 H22B 109.5
H22A C22 H22B 109.5
C21 C22 H22C 109.5
H22A C22 H22C 109.5
H22B C22 H22C 109.5
C21 C23 H23A 109.5
C21 C23 H23B 109.5
H23A C23 H23B 109.5
C21 C23 H23C 109.5
H23A C23 H23C 109.5
H23B C23 H23C 109.5
C21 C24 H24A 109.5
C21 C24 H24B 109.5
H24A C24 H24B 109.5
C21 C24 H24C 109.5
H24A C24 H24C 109.5
H24B C24 H24C 109.5
C32 C31 C36 115.90(14)
C32 C31 B1 123.03(14)
C36 C31 B1 120.77(13)
C33 C32 C31 120.72(16)
C33 C32 C37 114.82(15)
C31 C32 C37 124.39(15)
C34 C33 C32 123.10(16)
C34 C33 H33 118.5
C32 C33 H33 118.5
C33 C34 C35 116.54(16)
C33 C34 C38 121.61(18)
C35 C34 C38 121.84(18)
C34 C35 C36 122.88(16)
C34 C35 H35 118.6
C36 C35 H35 118.6
C35 C36 C31 120.77(15)
C35 C36 C39 114.66(15)
C31 C36 C39 124.53(15)
C32 C37 H37A 109.5
C32 C37 H37B 109.5
H37A C37 H37B 109.5
C32 C37 H37C 109.5
H37A C37 H37C 109.5
H37B C37 H37C 109.5
C34 C38 H38A 109.5
C34 C38 H38B 109.5
H38A C38 H38B 109.5
C34 C38 H38C 109.5
H38A C38 H38C 109.5
H38B C38 H38C 109.5
C36 C39 H39A 109.5
C36 C39 H39B 109.5
H39A C39 H39B 109.5
C36 C39 H39C 109.5
H39A C39 H39C 109.5
H39B C39 H39C 109.5
C42 C41 C46 116.39(14)
C42 C41 B1 117.82(13)
C46 C41 B1 125.76(14)
C43 C42 C41 120.98(15)
C43 C42 C47 115.52(15)
C41 C42 C47 123.48(14)
C44 C43 C42 122.40(16)
C44 C43 H43 118.8
C42 C43 H43 118.8
C43 C44 C45 116.78(15)
C43 C44 C48 121.12(17)
C45 C44 C48 122.09(16)
C44 C45 C46 122.65(15)
C44 C45 H45 118.7
C46 C45 H45 118.7
C45 C46 C41 120.18(15)
C45 C46 C49 116.22(14)
C41 C46 C49 123.55(14)
C42 C47 H47A 109.5
C42 C47 H47B 109.5
H47A C47 H47B 109.5
C42 C47 H47C 109.5
H47A C47 H47C 109.5
H47B C47 H47C 109.5
C44 C48 H48A 109.5
C44 C48 H48B 109.5
H48A C48 H48B 109.5
C44 C48 H48C 109.5
H48A C48 H48C 109.5
H48B C48 H48C 109.5
C46 C49 H49A 109.5
C46 C49 H49B 109.5
H49A C49 H49B 109.5
C46 C49 H49C 109.5
H49A C49 H49C 109.5
H49B C49 H49C 109.5

loop_
_geom_bond_atom_site_label_1
_geom_bond_atom_site_label_2
_geom_bond_distance
B1 C1 1.625(2)
B1 C41 1.646(2)
B1 N1 1.653(2)
B1 C31 1.657(2)
O1 C9 1.2113(19)
N1 C7 1.2915(19)
N1 C8 1.4655(19)
C1 C6 1.396(2)
C1 C2 1.407(2)
C2 C3 1.397(2)
C2 C7 1.452(2)
C3 C4 1.379(2)
C3 H3 0.9400
C4 C5 1.386(3)
C4 H4 0.9400
C5 C6 1.388(2)
C5 H5 0.9400
C6 H6 0.9400
C7 C9 1.515(2)
C8 H8A 0.9700
C8 H8B 0.9700
C8 H8C 0.9700
C9 C21 1.530(2)
C21 C24 1.522(2)
C21 C23 1.528(2)
C21 C22 1.532(2)
C22 H22A 0.9700
C22 H22B 0.9700
C22 H22C 0.9700
C23 H23A 0.9700
C23 H23B 0.9700
C23 H23C 0.9700
C24 H24A 0.9700
C24 H24B 0.9700
C24 H24C 0.9700
C31 C32 1.422(2)
C31 C36 1.424(2)
C32 C33 1.394(2)
C32 C37 1.515(2)
C33 C34 1.381(3)
C33 H33 0.9400
C34 C35 1.383(3)
C34 C38 1.508(3)
C35 C36 1.395(2)
C35 H35 0.9400
C36 C39 1.520(2)
C37 H37A 0.9700
C37 H37B 0.9700
C37 H37C 0.9700
C38 H38A 0.9700
C38 H38B 0.9700
C38 H38C 0.9700
C39 H39A 0.9700
C39 H39B 0.9700
C39 H39C 0.9700
C41 C42 1.408(2)
C41 C46 1.416(2)
C42 C43 1.395(2)
C42 C47 1.515(2)
C43 C44 1.377(2)
C43 H43 0.9400
C44 C45 1.384(2)
C44 C48 1.509(2)
C45 C46 1.397(2)
C45 H45 0.9400
C46 C49 1.511(2)
C47 H47A 0.9700
C47 H47B 0.9700
C47 H47C 0.9700
C48 H48A 0.9700
C48 H48B 0.9700
C48 H48C 0.9700
C49 H49A 0.9700
C49 H49B 0.9700
C49 H49C 0.9700

loop_
_geom_torsion_atom_site_label_1
_geom_torsion_atom_site_label_2
_geom_torsion_atom_site_label_3
_geom_torsion_atom_site_label_4
_geom_torsion
C1 B1 N1 C7 4.95(15)
C41 B1 N1 C7 116.95(14)
C31 B1 N1 C7 -117.87(13)
C1 B1 N1 C8 173.51(14)
C41 B1 N1 C8 -74.49(18)
C31 B1 N1 C8 50.69(17)
C41 B1 C1 C6 56.6(2)
N1 B1 C1 C6 175.41(16)
C31 B1 C1 C6 -79.1(2)
C41 B1 C1 C2 -119.49(13)
N1 B1 C1 C2 -0.71(14)
C31 B1 C1 C2 104.76(16)
C6 C1 C2 C3 1.3(2)
B1 C1 C2 C3 178.13(14)
C6 C1 C2 C7 179.96(13)
B1 C1 C2 C7 -3.17(16)
C1 C2 C3 C4 0.2(2)
C7 C2 C3 C4 -178.22(15)
C2 C3 C4 C5 -0.8(3)
C3 C4 C5 C6 -0.1(3)
C4 C5 C6 C1 1.7(3)
C2 C1 C6 C5 -2.2(2)
B1 C1 C6 C5 -178.13(16)
C8 N1 C7 C2 -176.79(13)
B1 N1 C7 C2 -7.55(17)
C8 N1 C7 C9 1.6(2)
B1 N1 C7 C9 170.81(13)
C3 C2 C7 N1 -174.42(15)
C1 C2 C7 N1 6.94(17)
C3 C2 C7 C9 7.2(2)
C1 C2 C7 C9 -171.43(13)
N1 C7 C9 O1 95.36(19)
C2 C7 C9 O1 -86.45(19)
N1 C7 C9 C21 -88.33(18)
C2 C7 C9 C21 89.85(17)
O1 C9 C21 C24 -177.28(17)
C7 C9 C21 C24 6.6(2)
O1 C9 C21 C23 -54.9(2)
C7 C9 C21 C23 129.04(16)
O1 C9 C21 C22 61.9(2)
C7 C9 C21 C22 -114.20(16)
C1 B1 C31 C32 -11.3(2)
C41 B1 C31 C32 -143.62(15)
N1 B1 C31 C32 91.37(16)
C1 B1 C31 C36 175.26(14)
C41 B1 C31 C36 43.0(2)
N1 B1 C31 C36 -82.03(16)
C36 C31 C32 C33 3.0(2)
B1 C31 C32 C33 -170.72(15)
C36 C31 C32 C37 -173.79(16)
B1 C31 C32 C37 12.5(2)
C31 C32 C33 C34 -1.2(3)
C37 C32 C33 C34 175.85(17)
C32 C33 C34 C35 -1.4(3)
C32 C33 C34 C38 179.37(18)
C33 C34 C35 C36 2.1(3)
C38 C34 C35 C36 -178.63(17)
C34 C35 C36 C31 -0.3(3)
C34 C35 C36 C39 -178.18(16)
C32 C31 C36 C35 -2.3(2)
B1 C31 C36 C35 171.58(15)
C32 C31 C36 C39 175.41(15)
B1 C31 C36 C39 -10.7(2)
C1 B1 C41 C42 -89.22(16)
N1 B1 C41 C42 165.94(13)
C31 B1 C41 C42 49.13(19)
C1 B1 C41 C46 88.94(17)
N1 B1 C41 C46 -15.9(2)
C31 B1 C41 C46 -132.71(15)
C46 C41 C42 C43 5.8(2)
B1 C41 C42 C43 -175.85(14)
C46 C41 C42 C47 -175.79(16)
B1 C41 C42 C47 2.5(2)
C41 C42 C43 C44 1.1(3)
C47 C42 C43 C44 -177.37(16)
C42 C43 C44 C45 -5.7(2)
C42 C43 C44 C48 173.52(16)
C43 C44 C45 C46 3.1(2)
C48 C44 C45 C46 -176.03(15)
C44 C45 C46 C41 3.9(2)
C44 C45 C46 C49 -173.90(15)
C42 C41 C46 C45 -8.2(2)
B1 C41 C46 C45 173.63(14)
C42 C41 C46 C49 169.43(15)
B1 C41 C46 C49 -8.7(2)
